data_7706202
loop_
_publ_author_name
'Chatterjee, Sayanti'
'Banerjee, Sridhar'
'Jana, Rahul Dev'
'Bhattacharya, Shrabanti'
'Chakraborty, Biswarup'
'Jannuzzi, Sergio Augusto Venturinelli'

_publ_section_title
;
 Tuning the stereoelectronic factors of iron(II)-2-aminophenolate
 complexes for the reaction with dioxygen: oxygenolytic C-C bond cleavage
 <i>vs</i>. oxidation of complex.
;
_journal_issue 5
_journal_name_full 'Dalton transactions (Cambridge, England : 2003)'
_journal_page_first 1901
_journal_page_last 1912
_journal_paper_doi 10.1039/d0dt03316b
_journal_volume 50
_journal_year 2021
_chemical_formula_sum 'C40 H42 B Fe N7 O'
_chemical_formula_weight 703.46
_space_group_crystal_system monoclinic
_space_group_IT_number 15
_space_group_name_Hall '-C 2yc'
_space_group_name_H-M_alt 'C 1 2/c 1'
_atom_sites_solution_hydrogens mixed
_audit_creation_method SHELXL-2016/6
_audit_update_record
;
2020-12-03 deposited with the CCDC.	2020-12-21 downloaded from the CCDC.
;
_cell_angle_alpha 90
_cell_angle_beta 104.877(2)
_cell_angle_gamma 90
_cell_formula_units_Z 8
_cell_length_a 20.8513(14)
_cell_length_b 12.2568(8)
_cell_length_c 29.446(2)
_cell_measurement_reflns_used 9723
_cell_measurement_temperature 100(2)
_cell_measurement_theta_max 32.04
_cell_measurement_theta_min 2.16
_cell_volume 7273.3(8)
_computing_cell_refinement 'Bruker SAINT'
_computing_data_collection 'Bruker APEX2'
_computing_data_reduction 'Bruker SAINT'
_computing_molecular_graphics 'Bruker SHELXTL'
_computing_publication_material 'Mercury 2.3'
_computing_structure_refinement 'SHELXL-2016/6 (Sheldrick, 2016)'
_computing_structure_solution 'SHELXS-97 (Sheldrick, 2008)'
_diffrn_ambient_temperature 100(2)
_diffrn_measured_fraction_theta_full 0.999
_diffrn_measured_fraction_theta_max 0.999
_diffrn_measurement_device_type 'Bruker APEX-II CCD'
_diffrn_measurement_method '\f and \w scans'
_diffrn_radiation_type MoK\a
_diffrn_radiation_wavelength 0.71073
_diffrn_reflns_av_R_equivalents 0.0223
_diffrn_reflns_av_unetI/netI 0.0149
_diffrn_reflns_Laue_measured_fraction_full 0.999
_diffrn_reflns_Laue_measured_fraction_max 0.999
_diffrn_reflns_limit_h_max 26
_diffrn_reflns_limit_h_min -25
_diffrn_reflns_limit_k_max 15
_diffrn_reflns_limit_k_min -15
_diffrn_reflns_limit_l_max 36
_diffrn_reflns_limit_l_min -36
_diffrn_reflns_number 45209
_diffrn_reflns_point_group_measured_fraction_full 0.999
_diffrn_reflns_point_group_measured_fraction_max 0.999
_diffrn_reflns_theta_full 25.242
_diffrn_reflns_theta_max 26.372
_diffrn_reflns_theta_min 1.431
_diffrn_source 'sealed tube'
_exptl_absorpt_coefficient_mu 0.457
_exptl_absorpt_correction_type none
_exptl_crystal_colour 'light yellow'
_exptl_crystal_density_diffrn 1.285
_exptl_crystal_description BLOCK
_exptl_crystal_F_000 2960
_exptl_crystal_size_max 0.250
_exptl_crystal_size_mid 0.150
_exptl_crystal_size_min 0.120
_refine_diff_density_max 0.585
_refine_diff_density_min -0.368
_refine_diff_density_rms 0.102
_refine_ls_extinction_method none
_refine_ls_goodness_of_fit_ref 0.996
_refine_ls_hydrogen_treatment mixed
_refine_ls_matrix_type full
_refine_ls_number_parameters 469
_refine_ls_number_reflns 7431
_refine_ls_number_restraints 0
_refine_ls_restrained_S_all 0.996
_refine_ls_R_factor_all 0.0414
_refine_ls_R_factor_gt 0.0382
_refine_ls_shift/su_max 0.001
_refine_ls_shift/su_mean 0.000
_refine_ls_structure_factor_coef Fsqd
_refine_ls_weighting_details 'w=1/[\s^2^(Fo^2^)+(0.0712P)^2^+12.6296P] where P=(Fo^2^+2Fc^2^)/3'
_refine_ls_weighting_scheme calc
_refine_ls_wR_factor_gt 0.1147
_refine_ls_wR_factor_ref 0.1173
_reflns_Friedel_coverage 0.000
_reflns_number_gt 6846
_reflns_number_total 7431
_reflns_threshold_expression 'I > 2\s(I)'
_cod_data_source_file d0dt03316b2.cif
_cod_data_source_block mephap_sqd
_cod_depositor_comments 'Adding full bibliography for 7706201--7706203.cif.'
_cod_original_cell_volume 7273.4(9)
_cod_original_sg_symbol_H-M 'C 2/c'
_cod_database_code 7706202
_shelx_shelxl_version_number 2016/6
_shelx_space_group_comment
;
The symmetry employed for this shelxl refinement is uniquely defined
by the following loop, which should always be used as a source of
symmetry information in preference to the above space-group names.
They are only intended as comments.
;
_shelx_estimated_absorpt_t_min 0.894
_shelx_estimated_absorpt_t_max 0.947

loop_
_space_group_symop_operation_xyz
'x, y, z'
'-x, y, -z+1/2'
'x+1/2, y+1/2, z'
'-x+1/2, y+1/2, -z+1/2'
'-x, -y, -z'
'x, -y, z-1/2'
'-x+1/2, -y+1/2, -z'
'x+1/2, -y+1/2, z-1/2'

loop_
_atom_site_label
_atom_site_type_symbol
_atom_site_fract_x
_atom_site_fract_y
_atom_site_fract_z
_atom_site_U_iso_or_equiv
_atom_site_adp_type
_atom_site_occupancy
_atom_site_site_symmetry_order
_atom_site_calc_flag
_atom_site_refinement_flags_posn
_atom_site_refinement_flags_adp
_atom_site_refinement_flags_occupancy
_atom_site_disorder_assembly
_atom_site_disorder_group
Fe1 Fe 0.15520(2) 0.87636(2) 0.12273(2) 0.01911(9) Uani 1 1 d . . . . .
N7 N 0.18048(9) 0.97372(15) 0.19115(5) 0.0262(3) Uani 1 1 d . . . . .
O1 O 0.14451(7) 0.76504(12) 0.16634(4) 0.0310(3) Uani 1 1 d . . . . .
C23 C 0.01428(10) 0.96856(18) 0.14983(7) 0.0320(4) Uani 1 1 d . . . . .
H23 H 0.035717 0.905650 0.143904 0.038 Uiso 1 1 calc R U . . .
C33 C 0.20792(9) 0.91617(18) 0.27547(6) 0.0267(4) Uani 1 1 d . . . . .
H33 H 0.221042 0.987004 0.284759 0.032 Uiso 1 1 calc R U . . .
C32 C 0.18366(9) 0.89298(17) 0.22787(6) 0.0246(4) Uani 1 1 d . . . . .
C34 C 0.21296(9) 0.83505(19) 0.30960(6) 0.0296(4) Uani 1 1 d . . . . .
C37 C 0.23945(11) 0.8583(2) 0.36254(7) 0.0355(5) Uani 1 1 d . . . . .
C36 C 0.16846(11) 0.70619(19) 0.24627(7) 0.0340(5) Uani 1 1 d . . . . .
H36 H 0.155321 0.635329 0.237044 0.041 Uiso 1 1 calc R U . . .
C31 C 0.16435(9) 0.78753(18) 0.21214(6) 0.0273(4) Uani 1 1 d . . . . .
C35 C 0.19199(11) 0.7305(2) 0.29376(7) 0.0349(5) Uani 1 1 d . . . . .
H35 H 0.193814 0.675251 0.315692 0.042 Uiso 1 1 calc R U . . .
C39 C 0.18354(12) 0.8398(3) 0.38695(8) 0.0455(6) Uani 1 1 d . . . . .
H39A H 0.201037 0.845944 0.420343 0.068 Uiso 1 1 calc R U . . .
H39B H 0.165101 0.768308 0.379383 0.068 Uiso 1 1 calc R U . . .
H39C H 0.149515 0.893616 0.376375 0.068 Uiso 1 1 calc R U . . .
C40 C 0.26421(14) 0.9758(2) 0.37188(8) 0.0467(6) Uani 1 1 d . . . . .
H40A H 0.228349 1.025343 0.359500 0.070 Uiso 1 1 calc R U . . .
H40B H 0.299328 0.988577 0.356897 0.070 Uiso 1 1 calc R U . . .
H40C H 0.280492 0.987010 0.405122 0.070 Uiso 1 1 calc R U . . .
C38 C 0.29654(12) 0.7795(2) 0.38370(8) 0.0469(6) Uani 1 1 d . . . . .
H38A H 0.312963 0.793856 0.416699 0.070 Uiso 1 1 calc R U . . .
H38B H 0.331643 0.789659 0.368444 0.070 Uiso 1 1 calc R U . . .
H38C H 0.280721 0.705742 0.379179 0.070 Uiso 1 1 calc R U . . .
N3 N 0.12806(7) 0.78876(12) 0.05343(5) 0.0199(3) Uani 1 1 d . . . . .
N5 N 0.10020(7) 1.00358(12) 0.08284(5) 0.0191(3) Uani 1 1 d . . . . .
N1 N 0.24525(7) 0.92253(12) 0.10764(5) 0.0193(3) Uani 1 1 d . . . . .
B1 B 0.17194(9) 0.96380(16) 0.02679(6) 0.0187(4) Uani 1 1 d . . . . .
N4 N 0.15335(7) 0.84170(12) 0.02066(5) 0.0190(3) Uani 1 1 d . . . . .
N2 N 0.23761(7) 0.97551(12) 0.06561(5) 0.0183(3) Uani 1 1 d . . . . .
N6 N 0.11540(7) 1.02594(12) 0.04107(5) 0.0181(3) Uani 1 1 d . . . . .
C28 C 0.02760(9) 1.12546(14) 0.04217(7) 0.0222(4) Uani 1 1 d . . . . .
H28 H -0.007798 1.173924 0.033868 0.027 Uiso 1 1 calc R U . . .
C29 C 0.07179(9) 1.09942(14) 0.01625(6) 0.0201(3) Uani 1 1 d . . . . .
C1 C 0.30739(9) 0.94366(15) 0.13309(6) 0.0212(4) Uani 1 1 d . . . . .
C19 C 0.15226(8) 0.77508(15) -0.01631(6) 0.0214(4) Uani 1 1 d . . . . .
C21 C 0.04675(8) 1.06423(14) 0.08354(6) 0.0196(3) Uani 1 1 d . . . . .
C9 C 0.29343(9) 1.03022(15) 0.06512(6) 0.0224(4) Uani 1 1 d . . . . .
C18 C 0.12431(9) 0.67781(16) -0.00799(7) 0.0259(4) Uani 1 1 d . . . . .
H18 H 0.116868 0.616710 -0.027362 0.031 Uiso 1 1 calc R U . . .
C11 C 0.10925(9) 0.68927(15) 0.03574(6) 0.0230(4) Uani 1 1 d . . . . .
C8 C 0.33902(9) 1.01189(16) 0.10754(7) 0.0255(4) Uani 1 1 d . . . . .
H8 H 0.381968 1.039307 0.117156 0.031 Uiso 1 1 calc R U . . .
C10 C 0.30035(11) 1.09689(18) 0.02408(7) 0.0324(4) Uani 1 1 d . . . . .
H10A H 0.292290 1.051633 -0.003417 0.049 Uiso 1 1 calc R U . . .
H10B H 0.344441 1.126291 0.030452 0.049 Uiso 1 1 calc R U . . .
H10C H 0.268774 1.155512 0.018872 0.049 Uiso 1 1 calc R U . . .
C30 C 0.07478(10) 1.14092(17) -0.03096(7) 0.0279(4) Uani 1 1 d . . . . .
H30A H 0.116348 1.177360 -0.028257 0.042 Uiso 1 1 calc R U . . .
H30B H 0.039015 1.191215 -0.042501 0.042 Uiso 1 1 calc R U . . .
H30C H 0.070903 1.080810 -0.052392 0.042 Uiso 1 1 calc R U . . .
C20 C 0.17938(10) 0.80798(18) -0.05667(6) 0.0291(4) Uani 1 1 d . . . . .
H20A H 0.156086 0.871211 -0.071681 0.044 Uiso 1 1 calc R U . . .
H20B H 0.173722 0.749176 -0.078886 0.044 Uiso 1 1 calc R U . . .
H20C H 0.225733 0.824661 -0.045345 0.044 Uiso 1 1 calc R U . . .
C22 C 0.01519(8) 1.06168(16) 0.12289(6) 0.0223(4) Uani 1 1 d . . . . .
C3 C 0.30974(9) 0.79815(18) 0.19313(7) 0.0286(4) Uani 1 1 d . . . . .
H3 H 0.275558 0.762061 0.171933 0.034 Uiso 1 1 calc R U . . .
C2 C 0.33430(9) 0.89557(17) 0.18011(6) 0.0248(4) Uani 1 1 d . . . . .
C27 C -0.01718(9) 1.15541(18) 0.13269(7) 0.0302(4) Uani 1 1 d . . . . .
H27 H -0.017338 1.218199 0.114930 0.036 Uiso 1 1 calc R U . . .
C4 C 0.33600(11) 0.7541(2) 0.23776(8) 0.0379(5) Uani 1 1 d . . . . .
H4 H 0.318887 0.689510 0.246328 0.045 Uiso 1 1 calc R U . . .
C25 C -0.05009(11) 1.0628(2) 0.19472(8) 0.0423(6) Uani 1 1 d . . . . .
H25 H -0.072005 1.062991 0.218528 0.051 Uiso 1 1 calc R U . . .
C26 C -0.04906(10) 1.1555(2) 0.16871(8) 0.0381(5) Uani 1 1 d . . . . .
H26 H -0.069807 1.218608 0.175241 0.046 Uiso 1 1 calc R U . . .
C7 C 0.38652(11) 0.9474(2) 0.21210(7) 0.0362(5) Uani 1 1 d . . . . .
H7 H 0.403929 1.012047 0.203763 0.043 Uiso 1 1 calc R U . . .
C5 C 0.38728(11) 0.8064(2) 0.26915(8) 0.0439(6) Uani 1 1 d . . . . .
H5 H 0.404862 0.777024 0.298853 0.053 Uiso 1 1 calc R U . . .
C6 C 0.41251(12) 0.9026(2) 0.25639(8) 0.0474(6) Uani 1 1 d . . . . .
H6 H 0.447153 0.937699 0.277595 0.057 Uiso 1 1 calc R U . . .
C24 C -0.01838(13) 0.9687(2) 0.18549(8) 0.0438(6) Uani 1 1 d . . . . .
H24 H -0.019008 0.905981 0.203142 0.053 Uiso 1 1 calc R U . . .
C12 C 0.07588(9) 0.61080(15) 0.06028(7) 0.0274(4) Uani 1 1 d . . . . .
C13 C 0.04669(10) 0.64380(18) 0.09574(7) 0.0305(4) Uani 1 1 d . . . . .
H13 H 0.047377 0.717342 0.103629 0.037 Uiso 1 1 calc R U . . .
C17 C 0.07152(11) 0.50101(18) 0.04800(9) 0.0388(5) Uani 1 1 d . . . . .
H17 H 0.088817 0.476732 0.023661 0.047 Uiso 1 1 calc R U . . .
C16 C 0.04102(11) 0.42643(18) 0.07223(10) 0.0458(6) Uani 1 1 d . . . . .
H16 H 0.039003 0.352937 0.064131 0.055 Uiso 1 1 calc R U . . .
C15 C 0.01426(12) 0.4612(2) 0.10769(10) 0.0447(6) Uani 1 1 d . . . . .
H15 H -0.005500 0.411397 0.123701 0.054 Uiso 1 1 calc R U . . .
C14 C 0.01673(11) 0.5701(2) 0.11949(8) 0.0390(5) Uani 1 1 d . . . . .
H14 H -0.001644 0.594091 0.143346 0.047 Uiso 1 1 calc R U . . .
H1 H 0.1785(10) 0.9988(16) -0.0047(7) 0.017(5) Uiso 1 1 d . . . . .
H7A H 0.2135(12) 1.031(2) 0.1977(8) 0.029(6) Uiso 1 1 d . . . . .
H7B H 0.1513(12) 1.025(2) 0.1914(8) 0.028(6) Uiso 1 1 d . . . . .

loop_
_atom_site_aniso_label
_atom_site_aniso_U_11
_atom_site_aniso_U_22
_atom_site_aniso_U_33
_atom_site_aniso_U_23
_atom_site_aniso_U_13
_atom_site_aniso_U_12
Fe1 0.01944(14) 0.02277(15) 0.01505(14) 0.00118(9) 0.00432(10) 0.00329(9)
N7 0.0288(8) 0.0313(9) 0.0186(7) 0.0005(6) 0.0064(6) 0.0052(8)
O1 0.0378(8) 0.0357(8) 0.0169(6) 0.0009(5) 0.0021(5) -0.0099(6)
C23 0.0332(10) 0.0368(11) 0.0286(10) -0.0001(8) 0.0123(8) 0.0079(9)
C33 0.0230(9) 0.0372(11) 0.0205(9) -0.0022(8) 0.0068(7) 0.0011(8)
C32 0.0197(8) 0.0362(10) 0.0190(8) 0.0025(7) 0.0070(7) 0.0018(7)
C34 0.0233(9) 0.0464(12) 0.0189(9) 0.0034(8) 0.0050(7) -0.0002(8)
C37 0.0314(11) 0.0562(14) 0.0181(9) 0.0021(9) 0.0048(8) -0.0020(10)
C36 0.0367(11) 0.0377(12) 0.0265(10) 0.0045(8) 0.0060(8) -0.0112(9)
C31 0.0223(9) 0.0412(11) 0.0175(8) 0.0028(8) 0.0036(7) -0.0038(8)
C35 0.0344(11) 0.0463(13) 0.0231(9) 0.0099(9) 0.0059(8) -0.0067(9)
C39 0.0421(13) 0.0729(17) 0.0230(10) 0.0013(11) 0.0111(9) -0.0002(12)
C40 0.0529(14) 0.0637(16) 0.0200(10) -0.0049(10) 0.0031(9) -0.0110(12)
C38 0.0386(12) 0.0732(18) 0.0240(10) 0.0045(11) -0.0010(9) 0.0049(12)
N3 0.0205(7) 0.0187(7) 0.0188(7) 0.0002(6) 0.0024(6) 0.0012(6)
N5 0.0203(7) 0.0214(7) 0.0158(7) -0.0016(6) 0.0052(5) 0.0026(6)
N1 0.0196(7) 0.0234(7) 0.0145(6) -0.0008(6) 0.0038(5) 0.0031(6)
B1 0.0196(9) 0.0202(9) 0.0153(8) -0.0014(7) 0.0026(7) 0.0017(7)
N4 0.0198(7) 0.0202(7) 0.0156(7) -0.0026(6) 0.0021(5) 0.0022(6)
N2 0.0190(7) 0.0206(7) 0.0157(7) -0.0016(5) 0.0048(5) 0.0010(6)
N6 0.0198(7) 0.0187(7) 0.0153(7) -0.0016(5) 0.0033(5) 0.0008(6)
C28 0.0177(8) 0.0191(9) 0.0268(9) -0.0021(7) 0.0003(7) 0.0023(6)
C29 0.0190(8) 0.0176(8) 0.0204(8) -0.0008(6) -0.0010(6) -0.0017(6)
C1 0.0195(8) 0.0247(9) 0.0191(8) -0.0064(7) 0.0042(6) 0.0031(7)
C19 0.0171(8) 0.0268(9) 0.0172(8) -0.0054(7) -0.0011(6) 0.0075(7)
C21 0.0164(8) 0.0186(8) 0.0224(8) -0.0055(7) 0.0026(6) -0.0013(6)
C9 0.0236(9) 0.0216(9) 0.0230(9) -0.0049(7) 0.0075(7) -0.0019(7)
C18 0.0227(9) 0.0237(9) 0.0266(9) -0.0092(7) -0.0027(7) 0.0060(7)
C11 0.0189(8) 0.0190(9) 0.0261(9) -0.0010(7) -0.0031(7) 0.0042(7)
C8 0.0196(8) 0.0296(10) 0.0261(9) -0.0059(7) 0.0036(7) -0.0030(7)
C10 0.0322(10) 0.0344(11) 0.0315(10) 0.0041(9) 0.0096(8) -0.0077(9)
C30 0.0280(10) 0.0282(10) 0.0252(9) 0.0076(8) 0.0028(8) 0.0028(8)
C20 0.0278(9) 0.0398(11) 0.0190(9) -0.0077(8) 0.0047(7) 0.0053(8)
C22 0.0151(8) 0.0286(10) 0.0213(8) -0.0067(7) 0.0014(6) 0.0001(7)
C3 0.0217(9) 0.0393(11) 0.0251(9) 0.0031(8) 0.0068(7) 0.0092(8)
C2 0.0193(8) 0.0344(10) 0.0194(9) -0.0045(7) 0.0028(7) 0.0098(7)
C27 0.0227(9) 0.0330(10) 0.0355(11) -0.0071(9) 0.0088(8) 0.0036(8)
C4 0.0301(10) 0.0530(14) 0.0327(11) 0.0132(10) 0.0122(9) 0.0163(10)
C25 0.0292(10) 0.0733(17) 0.0268(10) -0.0045(11) 0.0116(8) 0.0109(11)
C26 0.0259(10) 0.0514(14) 0.0378(11) -0.0135(10) 0.0095(9) 0.0123(10)
C7 0.0309(11) 0.0444(13) 0.0279(10) -0.0064(9) -0.0020(8) 0.0032(9)
C5 0.0345(11) 0.0722(17) 0.0231(10) 0.0105(11) 0.0039(9) 0.0205(12)
C6 0.0360(12) 0.0700(17) 0.0276(11) -0.0066(11) -0.0076(9) 0.0086(12)
C24 0.0474(13) 0.0572(15) 0.0312(11) 0.0072(10) 0.0181(10) 0.0087(12)
C12 0.0184(8) 0.0202(9) 0.0365(11) 0.0027(8) -0.0062(8) -0.0004(7)
C13 0.0241(9) 0.0302(10) 0.0321(10) 0.0019(8) -0.0022(8) -0.0053(8)
C17 0.0292(10) 0.0249(11) 0.0597(14) -0.0050(10) 0.0070(10) -0.0010(8)
C16 0.0344(12) 0.0194(10) 0.0778(18) 0.0007(11) 0.0038(12) -0.0062(9)
C15 0.0312(11) 0.0390(13) 0.0607(15) 0.0121(11) 0.0058(10) -0.0067(10)
C14 0.0295(11) 0.0445(13) 0.0397(12) 0.0048(10) 0.0028(9) -0.0090(9)

loop_
_atom_type_symbol
_atom_type_description
_atom_type_scat_dispersion_real
_atom_type_scat_dispersion_imag
_atom_type_scat_source
C C 0.0033 0.0016 'International Tables Vol C Tables 4.2.6.8 and 6.1.1.4'
H H 0.0000 0.0000 'International Tables Vol C Tables 4.2.6.8 and 6.1.1.4'
B B 0.0013 0.0007 'International Tables Vol C Tables 4.2.6.8 and 6.1.1.4'
N N 0.0061 0.0033 'International Tables Vol C Tables 4.2.6.8 and 6.1.1.4'
O O 0.0106 0.0060 'International Tables Vol C Tables 4.2.6.8 and 6.1.1.4'
Fe Fe 0.3463 0.8444 'International Tables Vol C Tables 4.2.6.8 and 6.1.1.4'

loop_
_geom_angle_atom_site_label_1
_geom_angle_atom_site_label_2
_geom_angle_atom_site_label_3
_geom_angle
_geom_angle_site_symmetry_1
_geom_angle_site_symmetry_3
_geom_angle_publ_flag
O1 Fe1 N5 139.20(6) . . ?
O1 Fe1 N1 126.22(6) . . ?
N5 Fe1 N1 94.04(6) . . ?
O1 Fe1 N3 102.82(6) . . ?
N5 Fe1 N3 82.71(5) . . ?
N1 Fe1 N3 88.13(5) . . ?
O1 Fe1 N7 79.74(6) . . ?
N5 Fe1 N7 94.27(6) . . ?
N1 Fe1 N7 91.68(6) . . ?
N3 Fe1 N7 176.95(6) . . ?
C32 N7 Fe1 104.86(12) . . ?
C31 O1 Fe1 117.96(13) . . ?
C24 C23 C22 120.7(2) . . ?
C32 C33 C34 121.3(2) . . ?
C33 C32 C31 121.47(18) . . ?
C33 C32 N7 123.02(18) . . ?
C31 C32 N7 115.39(16) . . ?
C35 C34 C33 116.97(18) . . ?
C35 C34 C37 120.58(19) . . ?
C33 C34 C37 122.4(2) . . ?
C40 C37 C39 108.5(2) . . ?
C40 C37 C38 109.2(2) . . ?
C39 C37 C38 108.6(2) . . ?
C40 C37 C34 111.91(18) . . ?
C39 C37 C34 109.15(18) . . ?
C38 C37 C34 109.46(19) . . ?
C35 C36 C31 120.6(2) . . ?
O1 C31 C32 120.97(17) . . ?
O1 C31 C36 121.57(19) . . ?
C32 C31 C36 117.44(17) . . ?
C36 C35 C34 122.19(19) . . ?
C11 N3 N4 106.41(14) . . ?
C11 N3 Fe1 140.00(12) . . ?
N4 N3 Fe1 111.06(10) . . ?
C21 N5 N6 106.63(14) . . ?
C21 N5 Fe1 137.38(12) . . ?
N6 N5 Fe1 115.41(10) . . ?
C1 N1 N2 106.49(14) . . ?
C1 N1 Fe1 135.64(12) . . ?
N2 N1 Fe1 114.40(10) . . ?
N4 B1 N2 108.89(14) . . ?
N4 B1 N6 108.80(14) . . ?
N2 B1 N6 110.13(14) . . ?
C19 N4 N3 110.40(15) . . ?
C19 N4 B1 128.97(15) . . ?
N3 N4 B1 120.33(14) . . ?
C9 N2 N1 110.21(14) . . ?
C9 N2 B1 129.86(15) . . ?
N1 N2 B1 119.90(14) . . ?
C29 N6 N5 109.79(14) . . ?
C29 N6 B1 129.29(15) . . ?
N5 N6 B1 120.74(14) . . ?
C29 C28 C21 106.05(15) . . ?
N6 C29 C28 107.92(15) . . ?
N6 C29 C30 123.05(16) . . ?
C28 C29 C30 129.03(17) . . ?
N1 C1 C8 109.59(16) . . ?
N1 C1 C2 121.69(17) . . ?
C8 C1 C2 128.69(17) . . ?
N4 C19 C18 107.41(16) . . ?
N4 C19 C20 122.91(17) . . ?
C18 C19 C20 129.67(17) . . ?
N5 C21 C28 109.62(15) . . ?
N5 C21 C22 122.69(16) . . ?
C28 C21 C22 127.69(16) . . ?
N2 C9 C8 107.79(16) . . ?
N2 C9 C10 122.94(17) . . ?
C8 C9 C10 129.28(17) . . ?
C19 C18 C11 106.28(16) . . ?
N3 C11 C18 109.47(17) . . ?
N3 C11 C12 121.84(17) . . ?
C18 C11 C12 128.66(17) . . ?
C9 C8 C1 105.90(16) . . ?
C23 C22 C27 118.51(18) . . ?
C23 C22 C21 122.67(17) . . ?
C27 C22 C21 118.79(18) . . ?
C2 C3 C4 120.5(2) . . ?
C3 C2 C7 118.89(19) . . ?
C3 C2 C1 121.53(17) . . ?
C7 C2 C1 119.57(19) . . ?
C26 C27 C22 120.6(2) . . ?
C5 C4 C3 120.1(2) . . ?
C26 C25 C24 120.1(2) . . ?
C25 C26 C27 120.3(2) . . ?
C6 C7 C2 120.1(2) . . ?
C4 C5 C6 119.9(2) . . ?
C5 C6 C7 120.5(2) . . ?
C23 C24 C25 119.9(2) . . ?
C17 C12 C13 117.6(2) . . ?
C17 C12 C11 120.6(2) . . ?
C13 C12 C11 121.77(17) . . ?
C14 C13 C12 121.9(2) . . ?
C12 C17 C16 120.3(2) . . ?
C15 C16 C17 120.6(2) . . ?
C16 C15 C14 119.8(2) . . ?
C15 C14 C13 119.8(2) . . ?

loop_
_geom_bond_atom_site_label_1
_geom_bond_atom_site_label_2
_geom_bond_distance
_geom_bond_site_symmetry_2
_geom_bond_publ_flag
Fe1 O1 1.9256(14) . ?
Fe1 N5 2.1059(15) . ?
Fe1 N1 2.1145(15) . ?
Fe1 N3 2.2460(15) . ?
Fe1 N7 2.2838(16) . ?
N7 C32 1.455(2) . ?
O1 C31 1.334(2) . ?
C23 C24 1.391(3) . ?
C23 C22 1.393(3) . ?
C33 C32 1.392(3) . ?
C33 C34 1.398(3) . ?
C32 C31 1.397(3) . ?
C34 C35 1.395(3) . ?
C34 C37 1.541(3) . ?
C37 C40 1.530(4) . ?
C37 C39 1.536(3) . ?
C37 C38 1.536(3) . ?
C36 C35 1.390(3) . ?
C36 C31 1.402(3) . ?
N3 C11 1.344(2) . ?
N3 N4 1.375(2) . ?
N5 C21 1.344(2) . ?
N5 N6 1.374(2) . ?
N1 C1 1.345(2) . ?
N1 N2 1.370(2) . ?
B1 N4 1.545(2) . ?
B1 N2 1.549(2) . ?
B1 N6 1.550(2) . ?
N4 C19 1.356(2) . ?
N2 C9 1.347(2) . ?
N6 C29 1.353(2) . ?
C28 C29 1.376(3) . ?
C28 C21 1.399(3) . ?
C29 C30 1.497(3) . ?
C1 C8 1.398(3) . ?
C1 C2 1.477(3) . ?
C19 C18 1.376(3) . ?
C19 C20 1.497(3) . ?
C21 C22 1.472(2) . ?
C9 C8 1.380(3) . ?
C9 C10 1.496(3) . ?
C18 C11 1.409(3) . ?
C11 C12 1.480(3) . ?
C22 C27 1.400(3) . ?
C3 C2 1.391(3) . ?
C3 C4 1.396(3) . ?
C2 C7 1.397(3) . ?
C27 C26 1.389(3) . ?
C4 C5 1.379(4) . ?
C25 C26 1.373(4) . ?
C25 C24 1.391(4) . ?
C7 C6 1.390(3) . ?
C5 C6 1.382(4) . ?
C12 C17 1.390(3) . ?
C12 C13 1.397(3) . ?
C13 C14 1.386(3) . ?
C17 C16 1.408(3) . ?
C16 C15 1.372(4) . ?
C15 C14 1.376(4) . ?
